data_2000593
loop_
_publ_author_name
'Britten, J. F.'
'Lock, C. J. L.'
'Wang, Z.'

_publ_section_title
;
 Bis(4,5-dimethylimidazol-2-ylidene)gold(I) chloride hydrate: an
 unexpected product from the reaction of
 tris(4,5-dimethylimidazol-2-yl)phosphine and tetrachloroauric acid
;
_journal_issue 9
_journal_name_full 'Acta Crystallographica Section C'
_journal_page_first 1600
_journal_page_last 1603
_journal_paper_doi 10.1107/S0108270192001513
_journal_volume 48
_journal_year 1992
_chemical_formula_moiety 'C10 H16 Au1 N4,Cl1,H2 O1'
_chemical_formula_sum 'C10 H18 Au Cl N4 O'
_chemical_formula_weight 442.7
_space_group_IT_number 14
_space_group_name_Hall '-P 2yn'
_space_group_name_H-M_alt 'P 1 21/n 1'
_symmetry_cell_setting monoclinic
_symmetry_space_group_name_H-M 'P 1 21/n 1'
_cell_angle_alpha 90
_cell_angle_beta 97.98(2)
_cell_angle_gamma 90
_cell_formula_units_Z 4
_cell_length_a 7.692(2)
_cell_length_b 11.351(2)
_cell_length_c 16.890(3)
_cell_volume 1460.4(5)
_diffrn_radiation_type Mo
_diffrn_radiation_wavelength 0.71073
_exptl_absorpt_coefficient_mu 10.25
_exptl_crystal_density_diffrn 2.013
_exptl_crystal_density_meas 2.01
_exptl_crystal_F_000 840
_cod_data_source_file br0015.cif
_cod_data_source_block br0015a
_cod_original_sg_symbol_H-M 'P 21/n'
_cod_original_formula_sum 'C10 H18 Au1 Cl1 N4 O1'
_cod_database_code 2000593

loop_
_space_group_symop_id
_space_group_symop_operation_xyz
1 x,y,z
2 -x+1/2,y+1/2,-z+1/2
3 -x,-y,-z
4 x+1/2,-y+1/2,z+1/2

loop_
_atom_site_label
_atom_site_fract_x
_atom_site_fract_y
_atom_site_fract_z
_atom_site_U_iso_or_equiv
Au .04822(3) .09673(2) .430480(10) .0520(10)
N(1) -.1228(7) -.0974(4) .3230(3) .055(2)
C(2) .0209(8) -.0389(5) .3531(3) .051(2)
N(3) .1496(8) -.0874(4) .3166(3) .063(2)
C(4) .0870(9) -.1784(6) .2663(4) .061(2)
C(5) -.0869(8) -.1847(5) .2690(3) .055(2)
C(1) .2006(12) -.2458(8) .2192(5) .094(4)
C(3) -.2288(10) -.2625(7) .2273(4) .079(3)
N(1a) .2306(7) .2975(5) .5250(3) .053(2)
C(2a) .0833(8) .2394(5) .5020(3) .061(2)
N(3a) -.0371(7) .2990(5) .5351(3) .061(2)
C(4a) .0385(10) .3941(6) .5799(4) .064(2)
C(5a) .2054(11) .3938(6) .5730(4) .069(3)
C(1a) -.0700(12) .4759(7) .6239(5) .093(3)
C(3a) .3554(12) .4731(8) .6046(4) .099(4)
Cl(1) .5840(3) .2016(2) .48850(10) .0710(10)
O(1) .5840(3) .2016(2) .48850(10) .0710(10)
Cl(2) .5300(4) -.0263(3) .3719(2) .0810(10)
O(2) .5300(7) -.0263(3) .3719(2) .0810(10)
H(1a) -.230 -.082 .336 ?
H(3a) .263 -.065 .326 ?
H(1b) .133 -.307 .187 ?
H(1c) .254 -.193 .185 ?
H(1d) .291 -.284 .255 ?
H(3b) -.178 -.316 .193 ?
H(3c) -.283 -.306 .266 ?
H(3d) -.315 -.215 .196 ?
H(1aa) .335 .277 .511 ?
H(3aa) -.152 .282 .528 ?
H(1ab) .002 .535 .653 ?
H(1ac) -.158 .513 .586 ?
H(1ad) -.126 .430 .661 ?
H(3ab) .310 .533 .636 ?
H(3ac) .446 .430 .637 ?
H(3ad) .404 .510 .561 ?

loop_
_geom_angle_atom_site_label_1
_geom_angle_atom_site_label_2
_geom_angle_atom_site_label_3
_geom_angle
N(1) C(5) C(3) 121.7(6)
C(2a) N(1a) C(5a) 112.4(6)
Au C(2a) N(3a) 128.1(4)
C(2a) N(3a) C(4a) 111.0(6)
N(3a) C(4a) C(1a) 121.6(7)
N(1a) C(5a) C(4a) 105.8(6)
C(4a) C(5a) C(3a) 133.1(7)
C(2) Au C(2a) 175.8(2)
Au C(2) N(1) 129.6(5)
N(1) C(2) N(3) 104.2(5)
N(3) C(4) C(5) 106.4(6)
C(5) C(4) C(1) 131.0(6)
C(4) C(5) C(3) 132.6(6)
Au C(2a) N(1a) 128.0(5)
N(1a) C(2a) N(3a) 104.0(5)
N(3a) C(4a) C(5a) 106.8(6)
C(5a) C(4a) C(1a) 131.5(7)
N(1a) C(5a) C(3a) 121.1(7)
C(2) N(1) C(5) 111.9(5)
Au C(2) N(3) 126.1(4)
C(2) N(3) C(4) 111.7(5)
N(3) C(4) C(1) 122.6(6)
N(1) C(5) C(4) 105.7(5)

loop_
_geom_bond_atom_site_label_1
_geom_bond_atom_site_label_2
_geom_bond_distance
Au C(2) 2.012(6)
N(1) C(5) 1.400(8)
N(3) C(4) 1.381(8)
C(4) C(1) 1.480(10)
N(1a) C(2a) 1.322(8)
C(2a) N(3a) 1.331(8)
C(4a) C(5a) 1.310(10)
C(5a) C(3a) 1.500(10)
Au C(2a) 2.016(6)
N(1) C(2) 1.328(7)
C(2) N(3) 1.353(9)
C(4) C(5) 1.347(9)
C(5) C(3) 1.500(10)
N(1a) C(5a) 1.390(9)
N(3a) C(4a) 1.398(8)
C(4a) C(1a) 1.510(10)
